data_7021415
loop_
_publ_author_name
'Qi, Ming-Li'
'Yu, Kai'
'Su, Zhan-Hua'
'Wang, Chun-Xiao'
'Wang, Chun-Mei'
'Zhou, Bai-Bin'
'Zhu, Chun-Cheng'

_publ_section_title
;
 Three new three-dimensional organic-inorganic hybrid compounds based on
 PMo12O40(n-) (n = 3 or 4) polyanions and Cu(I)-pyrazine/Cu(I)-pyrazine-Cl
 porous coordination polymers.
;
_journal_issue 21
_journal_name_full 'Dalton transactions (Cambridge, England : 2003)'
_journal_page_first 7586
_journal_page_last 7594
_journal_paper_doi 10.1039/c3dt50271f
_journal_volume 42
_journal_year 2013
_chemical_formula_moiety 'C24 H24 Cl Cu5 Mo12 N11 O46 P'
_chemical_formula_sum 'C24 H24 Cl Cu5 Mo12 N11 O46 P'
_chemical_formula_weight 2737.99
_chemical_name_systematic
;
?
;
_space_group_IT_number 2
_symmetry_cell_setting triclinic
_symmetry_space_group_name_Hall '-P 1'
_symmetry_space_group_name_H-M 'P -1'
_atom_sites_solution_primary direct
_atom_sites_solution_secondary difmap
_audit_creation_method SHELXL-97
_cell_angle_alpha 89.1410(10)
_cell_angle_beta 76.4390(10)
_cell_angle_gamma 67.3320(10)
_cell_formula_units_Z 2
_cell_length_a 11.6554(8)
_cell_length_b 13.4045(9)
_cell_length_c 20.6797(13)
_cell_measurement_reflns_used 6938
_cell_measurement_temperature 273(2)
_cell_measurement_theta_max 28.37
_cell_measurement_theta_min 2.40
_cell_volume 2887.9(3)
_computing_cell_refinement 'Bruker SMART'
_computing_data_collection 'Bruker SMART'
_computing_data_reduction 'Bruker SAINT'
_computing_molecular_graphics 'Bruker SHELXTL'
_computing_publication_material 'Bruker SHELXTL'
_computing_structure_refinement 'SHELXL-97 (Sheldrick, 1997)'
_computing_structure_solution 'SHELXS-97 (Sheldrick, 1990)'
_diffrn_ambient_temperature 273(2)
_diffrn_measured_fraction_theta_full 0.985
_diffrn_measured_fraction_theta_max 0.985
_diffrn_measurement_device_type 'CCD area detector'
_diffrn_measurement_method 'phi and omega scans'
_diffrn_radiation_monochromator graphite
_diffrn_radiation_source 'fine-focus sealed tube'
_diffrn_radiation_type MoK\a
_diffrn_radiation_wavelength 0.71073
_diffrn_reflns_av_R_equivalents 0.0169
_diffrn_reflns_av_sigmaI/netI 0.0276
_diffrn_reflns_limit_h_max 15
_diffrn_reflns_limit_h_min -15
_diffrn_reflns_limit_k_max 17
_diffrn_reflns_limit_k_min -17
_diffrn_reflns_limit_l_max 27
_diffrn_reflns_limit_l_min -27
_diffrn_reflns_number 23049
_diffrn_reflns_theta_full 28.38
_diffrn_reflns_theta_max 28.38
_diffrn_reflns_theta_min 2.40
_exptl_absorpt_coefficient_mu 4.501
_exptl_absorpt_correction_type none
_exptl_crystal_colour translucent
_exptl_crystal_density_diffrn 3.149
_exptl_crystal_density_meas 3.149
_exptl_crystal_density_method 'not measured'
_exptl_crystal_description block
_exptl_crystal_F_000 2588
_exptl_crystal_size_max 0.36
_exptl_crystal_size_mid 0.28
_exptl_crystal_size_min 0.24
_refine_diff_density_max 3.334
_refine_diff_density_min -1.448
_refine_diff_density_rms 0.198
_refine_ls_extinction_method none
_refine_ls_goodness_of_fit_ref 1.166
_refine_ls_hydrogen_treatment constr
_refine_ls_matrix_type full
_refine_ls_number_parameters 904
_refine_ls_number_reflns 14495
_refine_ls_number_restraints 24
_refine_ls_restrained_S_all 1.166
_refine_ls_R_factor_all 0.0569
_refine_ls_R_factor_gt 0.0511
_refine_ls_shift/su_max 0.001
_refine_ls_shift/su_mean 0.000
_refine_ls_structure_factor_coef Fsqd
_refine_ls_weighting_details 'calc w=1/[\s^2^(Fo^2^)+(0.0358P)^2^+37.8469P] where P=(Fo^2^+2Fc^2^)/3'
_refine_ls_weighting_scheme calc
_refine_ls_wR_factor_gt 0.1234
_refine_ls_wR_factor_ref 0.1265
_reflns_number_gt 11790
_reflns_number_total 14495
_reflns_threshold_expression >2sigma(I)
_cod_data_source_file c3dt50271f.txt
_cod_data_source_block q31012_0m
_cod_depositor_comments
;
The following automatic conversions were performed:

'_symmetry_cell_setting' value 'Triclinic' changed to 'triclinic'
according to /home/saulius/struct/CIF-dictionaries/cif_core.dic
dictionary named 'cif_core.dic' version 2.4.2 from 2011-04-26.

Automatic conversion script
Id: cif_fix_values 1891 2012-01-12 08:04:46Z andrius 
;
_cod_original_cell_volume 2888.0(3)
_cod_database_code 7021415

loop_
_symmetry_equiv_pos_as_xyz
'x, y, z'
'-x, -y, -z'

loop_
_atom_site_label
_atom_site_type_symbol
_atom_site_fract_x
_atom_site_fract_y
_atom_site_fract_z
_atom_site_U_iso_or_equiv
_atom_site_adp_type
_atom_site_occupancy
_atom_site_symmetry_multiplicity
_atom_site_calc_flag
_atom_site_refinement_flags
Mo1 Mo 0.54561(7) 0.54779(5) 0.32775(3) 0.02469(14) Uani 1 1 d .
Mo2 Mo 0.24697(6) 0.69742(5) 0.61991(3) 0.02574(14) Uani 1 1 d .
Mo3 Mo 0.27321(6) 0.73129(5) 0.44659(3) 0.02356(13) Uani 1 1 d .
Mo4 Mo 0.56385(7) 0.23587(5) -0.04344(3) 0.02786(15) Uani 1 1 d .
Mo5 Mo 0.35959(7) 0.16485(6) -0.12072(4) 0.03214(16) Uani 1 1 d .
Mo6 Mo 0.25333(7) 0.26367(5) 0.05057(3) 0.02981(15) Uani 1 1 d .
Mo7 Mo 0.50094(7) 0.76416(5) 0.52492(3) 0.02976(16) Uani 1 1 d .
Mo8 Mo 0.29466(7) 0.46387(6) 0.40893(3) 0.03014(15) Uani 1 1 d .
Mo9 Mo 0.76982(6) 0.55529(6) 0.41578(3) 0.03010(16) Uani 1 1 d .
Mo10 Mo 0.70224(7) 0.07144(6) 0.07731(4) 0.03339(17) Uani 1 1 d .
Mo11 Mo 0.39280(8) 0.09946(6) 0.17157(3) 0.03398(17) Uani 1 1 d .
Mo12 Mo 0.80921(7) -0.02750(6) -0.09357(3) 0.03070(16) Uani 1 1 d .
Cu13 Cu -0.01278(11) 0.18932(9) -0.21901(5) 0.0368(2) Uani 1 1 d .
Cu14 Cu -0.20719(11) 0.35418(11) 0.10793(5) 0.0407(3) Uani 1 1 d .
Cu15 Cu 0.03400(12) -0.30832(11) -0.62742(6) 0.0457(3) Uani 1 1 d .
P1 P 0.5000 0.0000 0.0000 0.0168(4) Uani 1 2 d S
P2 P 0.5000 0.5000 0.5000 0.0173(5) Uani 1 2 d S
Cu18 Cu -0.37125(11) -0.02131(10) -0.34534(6) 0.0439(3) Uani 1 1 d .
Cu2 Cu 0.18503(12) 0.43489(11) 0.26498(7) 0.0468(3) Uani 1 1 d .
O4 O 0.4177(7) 0.4835(6) 0.3430(4) 0.067(3) Uani 1 1 d .
O19 O 0.3434(6) 0.1461(5) 0.2521(3) 0.0332(13) Uani 1 1 d .
N4 N -0.1201(7) 0.3824(6) 0.1727(3) 0.0331(15) Uani 1 1 d .
O9 O 0.8917(6) 0.5874(5) 0.3770(3) 0.0371(14) Uani 1 1 d .
O14 O 0.3868(7) 0.7930(7) 0.4716(3) 0.054(2) Uani 1 1 d .
O24 O 0.9534(6) -0.0419(5) -0.1392(3) 0.0408(15) Uani 1 1 d .
N5 N -0.3822(7) 0.3573(6) 0.1492(4) 0.0349(16) Uani 1 1 d .
N2 N -0.2717(7) 0.0459(5) -0.3050(3) 0.0296(14) Uani 1 1 d .
O12 O 0.4989(7) 0.8860(5) 0.5400(3) 0.0461(17) Uani 1 1 d .
O27 O 0.4004(6) 0.2975(8) 0.0168(3) 0.057(2) Uani 1 1 d .
N3 N 0.0405(7) 0.4159(6) 0.2434(3) 0.0328(15) Uani 1 1 d .
C3 C -0.2514(8) 0.1789(7) -0.2406(4) 0.0322(17) Uani 1 1 d .
H3 H -0.2921 0.2448 -0.2147 0.039 Uiso 1 1 calc R
O33 O 0.1399(7) 0.3862(6) 0.0749(4) 0.056(2) Uani 1 1 d .
O16 O 0.1248(6) 0.7899(6) 0.6745(3) 0.0513(18) Uani 1 1 d .
O23 O 0.8174(7) 0.0023(6) -0.0053(3) 0.061(2) Uani 1 1 d .
C14 C -0.0645(8) 0.2036(7) -0.0100(4) 0.0340(18) Uani 1 1 d .
H14 H -0.0464 0.1513 0.0204 0.041 Uiso 1 1 calc R
N1 N -0.1250(7) 0.1253(5) -0.2496(3) 0.0305(14) Uani 1 1 d .
C7 C 0.0396(8) 0.3175(8) 0.2332(4) 0.0358(18) Uani 1 1 d .
H7 H 0.0950 0.2581 0.2496 0.043 Uiso 1 1 calc R
O18 O 0.4112(7) 0.6780(6) 0.3673(4) 0.057(2) Uani 1 1 d .
O22 O 0.6344(7) 0.1947(7) 0.0315(3) 0.065(3) Uani 1 1 d .
O15 O 0.3627(8) 0.7625(8) 0.5993(3) 0.062(2) Uani 1 1 d .
O11 O 0.5979(9) 0.4818(8) 0.4328(5) 0.073(2) Uani 1 1 d .
O20 O 0.5444(7) 0.1251(6) 0.1441(5) 0.080(3) Uani 1 1 d .
O36 O 0.1597(10) 0.1739(7) 0.0724(4) 0.071(3) Uani 1 1 d .
C8 C -0.0410(8) 0.3026(7) 0.1991(4) 0.0354(18) Uani 1 1 d .
H8 H -0.0401 0.2334 0.1943 0.042 Uiso 1 1 calc R
O1 O 0.1955(6) 0.4471(5) 0.3664(3) 0.0343(13) Uani 1 1 d .
O28 O 0.2500(6) 0.2454(7) -0.0405(3) 0.053(2) Uani 1 1 d .
C6 C -0.0464(9) 0.4979(8) 0.2208(4) 0.041(2) Uani 1 1 d .
H6 H -0.0531 0.5683 0.2288 0.049 Uiso 1 1 calc R
C2 C -0.0749(8) 0.0298(7) -0.2854(4) 0.0338(18) Uani 1 1 d .
H2 H 0.0121 -0.0125 -0.2913 0.041 Uiso 1 1 calc R
O2 O 0.2000(9) 0.4701(7) 0.5000(3) 0.085(4) Uani 1 1 d .
O26 O 0.5940(9) 0.3453(6) -0.0640(4) 0.066(2) Uani 1 1 d .
O29 O 0.4803(6) 0.2232(7) -0.1098(3) 0.0500(18) Uani 1 1 d .
O7 O 0.6648(8) 0.3974(6) 0.3255(5) 0.067(3) Uani 1 1 d .
O13 O 0.6042(8) 0.6780(8) 0.5850(3) 0.088(4) Uani 1 1 d .
C12 C -0.4829(10) 0.4133(9) 0.1240(5) 0.045(2) Uani 1 1 d .
H12 H -0.4687 0.4421 0.0832 0.054 Uiso 1 1 calc R
O34 O 0.3116(10) 0.2248(8) 0.1293(4) 0.078(3) Uani 1 1 d .
O21 O 0.7948(6) 0.1061(5) 0.1155(3) 0.0393(14) Uani 1 1 d .
C9 C -0.1023(11) 0.3456(8) -0.1012(5) 0.047(2) Uani 1 1 d .
H9 H -0.1129 0.3974 -0.1322 0.057 Uiso 1 1 calc R
O8 O 0.6678(8) 0.5882(5) 0.3503(5) 0.063(2) Uani 1 1 d .
O3 O 0.1724(8) 0.5900(6) 0.6099(5) 0.064(2) Uani 1 1 d .
O32 O 0.5023(8) 0.0464(6) -0.1762(5) 0.082(3) Uani 1 1 d .
C5 C -0.1247(9) 0.4819(7) 0.1867(4) 0.0370(19) Uani 1 1 d .
H5 H -0.1837 0.5417 0.1725 0.044 Uiso 1 1 calc R
O30 O 0.2959(7) 0.2406(7) -0.1776(3) 0.0548(19) Uani 1 1 d .
C4 C -0.3231(8) 0.1397(6) -0.2685(4) 0.0312(17) Uani 1 1 d .
H4 H -0.4107 0.1804 -0.2615 0.037 Uiso 1 1 calc R
C10 C -0.1437(12) 0.3796(8) -0.0342(5) 0.054(3) Uani 1 1 d .
H10 H -0.1842 0.4535 -0.0212 0.065 Uiso 1 1 calc R
C1 C -0.1460(8) -0.0085(7) -0.3139(4) 0.0341(18) Uani 1 1 d .
H1 H -0.1056 -0.0742 -0.3401 0.041 Uiso 1 1 calc R
O5 O 0.2188(7) 0.6228(6) 0.4275(4) 0.057(2) Uani 1 1 d .
C13 C -0.4085(8) 0.3138(6) 0.2055(4) 0.0316(17) Uani 1 1 d .
H13 H -0.3413 0.2721 0.2239 0.038 Uiso 1 1 calc R
O6 O 0.5636(8) 0.5670(5) 0.2469(3) 0.0472(17) Uani 1 1 d .
O38 O 0.4479(10) 0.1136(8) -0.0187(5) 0.079(3) Uani 1 1 d .
O17 O 0.1979(9) 0.7411(8) 0.5373(3) 0.069(3) Uani 1 1 d .
O35 O 0.2636(10) 0.0537(8) 0.1622(4) 0.076(3) Uani 1 1 d .
N6 N -0.1274(7) 0.3092(6) 0.0130(3) 0.0317(15) Uani 1 1 d .
C11 C -0.0265(8) 0.1714(7) -0.0771(4) 0.0315(17) Uani 1 1 d .
H11 H 0.0156 0.0977 -0.0906 0.038 Uiso 1 1 calc R
O25 O 0.7146(8) 0.1218(7) -0.0948(3) 0.068(3) Uani 1 1 d .
O31 O 0.2743(8) 0.0679(6) -0.1064(5) 0.087(4) Uani 1 1 d .
O10 O 0.6458(9) 0.7022(8) 0.4561(5) 0.071(2) Uani 1 1 d U
O37 O 0.3790(11) 0.0709(9) 0.0539(5) 0.086(3) Uani 1 1 d .
N7 N -0.0476(7) 0.2409(6) -0.1232(3) 0.0307(14) Uani 1 1 d .
N8 N 0.1750(6) 0.1232(6) -0.2694(3) 0.0310(14) Uani 1 1 d .
N12 N -0.0757(7) -0.2293(6) -0.5441(4) 0.0376(16) Uani 1 1 d .
N10 N -0.5573(7) 0.0359(6) -0.3214(4) 0.0352(16) Uani 1 1 d .
N9 N -0.2474(7) -0.1152(6) -0.4258(4) 0.0366(16) Uani 1 1 d .
O39 O 0.1706(6) 0.8389(6) 0.4212(4) 0.060(2) Uani 1 1 d .
O40 O 0.3678(7) 0.3880(7) 0.2155(4) 0.057(2) Uani 1 1 d .
C23 C -0.5323(8) 0.3281(7) 0.2382(4) 0.0333(18) Uani 1 1 d .
H23 H -0.5456 0.2945 0.2773 0.040 Uiso 1 1 calc R
C18 C -0.6312(9) 0.1384(8) -0.3284(4) 0.0377(19) Uani 1 1 d .
H18 H -0.5926 0.1823 -0.3510 0.045 Uiso 1 1 calc R
O41 O 0.4336(9) 0.5457(8) 0.4449(5) 0.075(3) Uani 1 1 d .
O42 O 0.4135(9) 0.4335(8) 0.4930(5) 0.075(2) Uani 1 1 d U
C15 C 0.2366(8) 0.1815(7) -0.3032(4) 0.0362(19) Uani 1 1 d .
H15 H 0.1894 0.2529 -0.3099 0.043 Uiso 1 1 calc R
O43 O 0.4023(10) -0.0522(9) 0.0120(5) 0.082(3) Uani 1 1 d .
C16 C 0.2490(9) 0.0211(8) -0.2627(5) 0.040(2) Uani 1 1 d .
H16 H 0.2106 -0.0224 -0.2393 0.048 Uiso 1 1 calc R
O44 O 0.5461(10) -0.0025(8) 0.0671(5) 0.081(3) Uani 1 1 d U
O45 O 0.5879(9) 0.3810(8) 0.4840(5) 0.078(3) Uani 1 1 d .
C17 C -0.1686(10) -0.2183(8) -0.4285(5) 0.043(2) Uani 1 1 d .
H17 H -0.1714 -0.2536 -0.3895 0.052 Uiso 1 1 calc R
C21 C -0.0821(10) -0.2760(8) -0.4867(5) 0.045(2) Uani 1 1 d .
H21 H -0.0281 -0.3480 -0.4857 0.054 Uiso 1 1 calc R
C22 C -0.6037(10) 0.4287(10) 0.1564(5) 0.050(3) Uani 1 1 d .
H22 H -0.6704 0.4690 0.1374 0.060 Uiso 1 1 calc R
C19 C -0.6223(9) -0.0221(8) -0.2884(6) 0.049(3) Uani 1 1 d .
H19 H -0.5765 -0.0946 -0.2832 0.058 Uiso 1 1 calc R
C25 C -0.2372(11) -0.0686(9) -0.4832(5) 0.054(3) Uani 1 1 d .
H25 H -0.2882 0.0044 -0.4836 0.065 Uiso 1 1 calc R
C24 C -0.1535(12) -0.1251(9) -0.5417(5) 0.058(3) Uani 1 1 d .
H24 H -0.1511 -0.0897 -0.5807 0.070 Uiso 1 1 calc R
Cl1 Cl 0.1210(2) -0.36190(16) -0.73146(10) 0.0335(4) Uani 1 1 d .
O51 O 0.6898(14) 0.5478(12) 0.0936(7) 0.127(5) Uani 1 1 d U

loop_
_atom_site_aniso_label
_atom_site_aniso_U_11
_atom_site_aniso_U_22
_atom_site_aniso_U_33
_atom_site_aniso_U_23
_atom_site_aniso_U_13
_atom_site_aniso_U_12
Mo1 0.0308(3) 0.0289(3) 0.0174(3) 0.0061(2) -0.0066(2) -0.0148(3)
Mo2 0.0230(3) 0.0205(3) 0.0262(3) -0.0035(2) 0.0017(2) -0.0048(2)
Mo3 0.0230(3) 0.0180(3) 0.0293(3) 0.0067(2) -0.0113(2) -0.0051(2)
Mo4 0.0300(4) 0.0240(3) 0.0325(3) 0.0052(3) -0.0086(3) -0.0133(3)
Mo5 0.0346(4) 0.0262(3) 0.0309(3) 0.0072(3) -0.0087(3) -0.0068(3)
Mo6 0.0335(4) 0.0215(3) 0.0279(3) 0.0011(2) -0.0062(3) -0.0046(3)
Mo7 0.0423(4) 0.0160(3) 0.0247(3) 0.0028(2) -0.0063(3) -0.0060(3)
Mo8 0.0230(3) 0.0397(4) 0.0234(3) -0.0022(3) -0.0106(2) -0.0047(3)
Mo9 0.0200(3) 0.0352(4) 0.0316(3) 0.0149(3) -0.0020(2) -0.0101(3)
Mo10 0.0227(3) 0.0400(4) 0.0384(4) -0.0128(3) -0.0049(3) -0.0143(3)
Mo11 0.0452(4) 0.0388(4) 0.0197(3) -0.0075(3) 0.0030(3) -0.0243(3)
Mo12 0.0229(3) 0.0481(4) 0.0244(3) 0.0004(3) -0.0035(2) -0.0188(3)
Cu13 0.0328(6) 0.0400(6) 0.0318(5) -0.0060(4) -0.0060(4) -0.0088(5)
Cu14 0.0371(6) 0.0583(7) 0.0274(5) -0.0039(5) -0.0071(4) -0.0198(5)
Cu15 0.0409(6) 0.0493(7) 0.0332(6) -0.0044(5) -0.0042(5) -0.0054(5)
P1 0.0169(11) 0.0180(11) 0.0148(10) -0.0024(8) -0.0033(8) -0.0063(9)
P2 0.0184(11) 0.0145(10) 0.0158(10) 0.0039(8) -0.0032(8) -0.0038(9)
Cu18 0.0247(5) 0.0478(7) 0.0517(7) -0.0121(5) -0.0044(5) -0.0086(5)
Cu2 0.0321(6) 0.0590(8) 0.0525(7) -0.0066(6) -0.0110(5) -0.0205(6)
O4 0.045(4) 0.058(5) 0.089(6) -0.045(4) 0.028(4) -0.035(4)
O19 0.041(3) 0.037(3) 0.020(2) -0.002(2) -0.005(2) -0.015(3)
N4 0.029(4) 0.044(4) 0.024(3) -0.005(3) -0.003(3) -0.014(3)
O9 0.027(3) 0.034(3) 0.051(4) 0.011(3) -0.005(3) -0.016(3)
O14 0.067(5) 0.096(6) 0.030(3) 0.012(3) -0.012(3) -0.066(5)
O24 0.023(3) 0.045(4) 0.045(4) 0.008(3) 0.002(3) -0.011(3)
N5 0.032(4) 0.043(4) 0.031(3) -0.009(3) -0.006(3) -0.016(3)
N2 0.030(3) 0.027(3) 0.030(3) 0.004(3) -0.005(3) -0.011(3)
O12 0.072(5) 0.040(4) 0.045(4) 0.009(3) -0.023(3) -0.037(4)
O27 0.032(3) 0.117(7) 0.027(3) -0.013(4) -0.001(3) -0.036(4)
N3 0.026(3) 0.045(4) 0.026(3) -0.008(3) -0.003(3) -0.014(3)
C3 0.029(4) 0.028(4) 0.036(4) -0.002(3) 0.000(3) -0.012(3)
O33 0.037(4) 0.039(4) 0.076(5) -0.020(4) 0.001(3) -0.006(3)
O16 0.033(3) 0.054(4) 0.040(4) -0.019(3) 0.002(3) 0.006(3)
O23 0.057(5) 0.061(5) 0.030(3) -0.016(3) -0.020(3) 0.021(4)
C14 0.037(5) 0.036(4) 0.032(4) 0.009(3) -0.011(3) -0.016(4)
N1 0.032(4) 0.028(3) 0.028(3) 0.004(3) -0.005(3) -0.009(3)
C7 0.030(4) 0.043(5) 0.035(4) 0.004(4) -0.012(3) -0.014(4)
O18 0.040(4) 0.055(4) 0.069(5) -0.034(4) 0.021(3) -0.030(3)
O22 0.053(4) 0.067(5) 0.035(4) -0.016(3) -0.020(3) 0.026(4)
O15 0.075(5) 0.122(7) 0.030(3) 0.024(4) -0.021(3) -0.079(6)
O11 0.076(6) 0.072(6) 0.071(6) 0.014(5) -0.014(5) -0.032(5)
O20 0.045(4) 0.028(3) 0.134(8) -0.017(4) 0.044(5) -0.016(3)
O36 0.126(8) 0.082(6) 0.064(5) 0.045(5) -0.067(5) -0.080(6)
C8 0.032(4) 0.039(5) 0.032(4) -0.005(3) -0.002(3) -0.014(4)
O1 0.032(3) 0.039(3) 0.038(3) 0.003(3) -0.015(2) -0.017(3)
O28 0.036(4) 0.099(6) 0.026(3) -0.013(3) 0.000(3) -0.034(4)
C6 0.040(5) 0.043(5) 0.036(5) -0.011(4) -0.003(4) -0.014(4)
C2 0.025(4) 0.029(4) 0.042(5) 0.001(3) -0.008(3) -0.005(3)
O2 0.076(6) 0.075(6) 0.024(3) 0.016(3) 0.005(3) 0.043(5)
O26 0.106(7) 0.058(5) 0.049(4) 0.006(4) 0.002(4) -0.062(5)
O29 0.027(3) 0.086(5) 0.033(3) -0.018(3) 0.000(3) -0.021(3)
O7 0.069(5) 0.035(4) 0.130(8) 0.034(4) -0.074(6) -0.028(4)
O13 0.066(5) 0.090(6) 0.027(3) 0.022(4) 0.004(3) 0.046(5)
C12 0.042(5) 0.056(6) 0.039(5) 0.001(4) -0.014(4) -0.020(5)
O34 0.142(9) 0.101(7) 0.072(5) 0.061(5) -0.082(6) -0.102(7)
O21 0.040(4) 0.042(3) 0.043(3) -0.004(3) -0.022(3) -0.015(3)
C9 0.071(7) 0.032(5) 0.030(4) 0.005(4) -0.006(4) -0.015(5)
O8 0.070(5) 0.029(3) 0.124(7) 0.029(4) -0.071(5) -0.028(4)
O3 0.068(5) 0.034(4) 0.124(7) 0.031(4) -0.070(5) -0.028(4)
O32 0.049(4) 0.032(4) 0.133(8) -0.026(4) 0.046(5) -0.021(3)
C5 0.032(4) 0.037(4) 0.036(4) -0.003(4) -0.011(3) -0.006(4)
O30 0.056(5) 0.080(5) 0.035(3) 0.022(4) -0.026(3) -0.026(4)
C4 0.025(4) 0.028(4) 0.033(4) 0.003(3) 0.001(3) -0.007(3)
C10 0.082(8) 0.037(5) 0.029(5) -0.005(4) -0.001(5) -0.014(5)
C1 0.032(4) 0.025(4) 0.039(4) -0.004(3) -0.006(3) -0.005(3)
O5 0.039(4) 0.048(4) 0.075(5) -0.032(4) 0.022(4) -0.027(3)
C13 0.028(4) 0.027(4) 0.036(4) -0.008(3) -0.007(3) -0.006(3)
O6 0.079(5) 0.038(3) 0.021(3) 0.007(2) -0.010(3) -0.022(4)
O38 0.090(7) 0.085(7) 0.066(6) 0.008(5) -0.021(5) -0.037(6)
O17 0.101(7) 0.130(8) 0.028(3) 0.025(4) -0.021(4) -0.096(7)
O35 0.139(8) 0.093(6) 0.073(5) 0.058(5) -0.080(6) -0.098(7)
N6 0.031(4) 0.035(4) 0.025(3) -0.003(3) -0.004(3) -0.012(3)
C11 0.027(4) 0.030(4) 0.034(4) -0.001(3) -0.007(3) -0.007(3)
O25 0.061(5) 0.069(5) 0.031(3) -0.017(3) -0.021(3) 0.025(4)
O31 0.053(5) 0.035(4) 0.134(8) -0.023(5) 0.057(5) -0.019(3)
O10 0.071(3) 0.071(3) 0.068(3) 0.0077(10) -0.0176(11) -0.0235(13)
O37 0.089(8) 0.095(8) 0.070(6) 0.001(5) -0.016(5) -0.033(6)
N7 0.031(4) 0.036(4) 0.025(3) -0.001(3) -0.005(3) -0.014(3)
N8 0.024(3) 0.035(4) 0.029(3) -0.002(3) -0.009(3) -0.005(3)
N12 0.029(4) 0.046(4) 0.036(4) -0.004(3) -0.007(3) -0.014(3)
N10 0.027(4) 0.037(4) 0.036(4) -0.007(3) -0.010(3) -0.005(3)
N9 0.025(4) 0.042(4) 0.042(4) -0.009(3) -0.008(3) -0.012(3)
O39 0.026(3) 0.058(4) 0.081(5) 0.047(4) -0.010(3) -0.004(3)
O40 0.048(4) 0.065(5) 0.057(5) -0.013(4) -0.007(4) -0.023(4)
C23 0.033(4) 0.025(4) 0.036(4) -0.009(3) -0.004(3) -0.009(3)
C18 0.036(5) 0.042(5) 0.031(4) 0.007(4) -0.008(3) -0.012(4)
O41 0.073(6) 0.073(6) 0.070(6) 0.009(5) -0.017(5) -0.018(5)
O42 0.075(3) 0.075(3) 0.075(3) 0.0064(10) -0.0183(12) -0.0296(13)
C15 0.032(4) 0.034(4) 0.035(4) 0.008(3) -0.008(3) -0.007(4)
O43 0.074(7) 0.083(7) 0.083(7) 0.004(5) -0.015(5) -0.028(6)
C16 0.029(4) 0.038(5) 0.053(5) 0.011(4) -0.012(4) -0.010(4)
O44 0.082(3) 0.081(3) 0.081(3) 0.0067(10) -0.0202(12) -0.0320(14)
O45 0.075(6) 0.066(6) 0.076(6) -0.001(5) -0.006(5) -0.018(5)
C17 0.045(5) 0.039(5) 0.035(5) 0.001(4) 0.000(4) -0.011(4)
C21 0.045(6) 0.031(4) 0.047(5) -0.002(4) -0.007(4) -0.005(4)
C22 0.042(6) 0.072(7) 0.037(5) 0.003(5) -0.016(4) -0.019(5)
C19 0.025(4) 0.030(4) 0.090(8) 0.005(5) -0.022(5) -0.005(4)
C25 0.059(7) 0.037(5) 0.050(6) 0.000(4) -0.013(5) -0.002(5)
C24 0.075(8) 0.047(6) 0.037(5) 0.001(4) -0.008(5) -0.009(6)
Cl1 0.0422(11) 0.0295(9) 0.0283(9) 0.0072(7) -0.0087(8) -0.0136(8)
O51 0.128(5) 0.127(5) 0.127(5) 0.0107(11) -0.0317(15) -0.050(2)

loop_
_atom_type_symbol
_atom_type_description
_atom_type_scat_dispersion_real
_atom_type_scat_dispersion_imag
_atom_type_scat_source
C C 0.0033 0.0016 'International Tables Vol C Tables 4.2.6.8 and 6.1.1.4'
H H 0.0000 0.0000 'International Tables Vol C Tables 4.2.6.8 and 6.1.1.4'
N N 0.0061 0.0033 'International Tables Vol C Tables 4.2.6.8 and 6.1.1.4'
O O 0.0106 0.0060 'International Tables Vol C Tables 4.2.6.8 and 6.1.1.4'
P P 0.1023 0.0942 'International Tables Vol C Tables 4.2.6.8 and 6.1.1.4'
Cu Cu 0.3201 1.2651 'International Tables Vol C Tables 4.2.6.8 and 6.1.1.4'
Mo Mo -1.6832 0.6857 'International Tables Vol C Tables 4.2.6.8 and 6.1.1.4'
Cl Cl 0.1484 0.1585 'International Tables Vol C Tables 4.2.6.8 and 6.1.1.4'

loop_
_geom_angle_atom_site_label_1
_geom_angle_atom_site_label_2
_geom_angle_atom_site_label_3
_geom_angle
_geom_angle_site_symmetry_1
_geom_angle_site_symmetry_3
O6 Mo1 O8 103.2(4) . .
O6 Mo1 O18 102.0(4) . .
O8 Mo1 O18 92.5(3) . .
O6 Mo1 O7 102.0(4) . .
O8 Mo1 O7 87.3(3) . .
O18 Mo1 O7 155.4(4) . .
O6 Mo1 O4 101.6(4) . .
O8 Mo1 O4 154.8(4) . .
O18 Mo1 O4 86.8(3) . .
O7 Mo1 O4 83.1(3) . .
O6 Mo1 O11 160.3(4) . .
O8 Mo1 O11 66.1(3) . .
O18 Mo1 O11 95.1(4) . .
O7 Mo1 O11 62.4(4) . .
O4 Mo1 O11 88.8(4) . .
O6 Mo1 O41 158.2(4) . .
O8 Mo1 O41 94.3(4) . .
O18 Mo1 O41 63.8(3) . .
O7 Mo1 O41 91.7(4) . .
O4 Mo1 O41 62.8(4) . .
O11 Mo1 O41 41.0(3) . .
O16 Mo2 O15 102.2(4) . .
O16 Mo2 O7 102.8(4) . 2_666
O15 Mo2 O7 94.1(3) . 2_666
O16 Mo2 O17 100.5(4) . .
O15 Mo2 O17 88.8(3) . .
O7 Mo2 O17 155.4(4) 2_666 .
O16 Mo2 O3 100.4(4) . .
O15 Mo2 O3 156.8(4) . .
O7 Mo2 O3 86.0(3) 2_666 .
O17 Mo2 O3 81.9(3) . .
O16 Mo2 O45 159.1(4) . 2_666
O15 Mo2 O45 66.4(4) . 2_666
O7 Mo2 O45 95.8(4) 2_666 2_666
O17 Mo2 O45 63.1(4) . 2_666
O3 Mo2 O45 90.4(4) . 2_666
O16 Mo2 O11 159.2(4) . 2_666
O15 Mo2 O11 94.5(4) . 2_666
O7 Mo2 O11 63.4(4) 2_666 2_666
O17 Mo2 O11 92.0(4) . 2_666
O3 Mo2 O11 64.7(3) . 2_666
O45 Mo2 O11 41.2(3) 2_666 2_666
O39 Mo3 O17 102.7(4) . .
O39 Mo3 O5 101.5(4) . .
O17 Mo3 O5 92.6(3) . .
O39 Mo3 O18 101.6(4) . .
O17 Mo3 O18 154.9(4) . .
O5 Mo3 O18 88.8(3) . .
O39 Mo3 O14 100.8(4) . .
O17 Mo3 O14 86.8(3) . .
O5 Mo3 O14 157.2(4) . .
O18 Mo3 O14 82.5(3) . .
O39 Mo3 O41 159.8(4) . .
O17 Mo3 O41 94.3(4) . .
O5 Mo3 O41 66.3(3) . .
O18 Mo3 O41 63.5(3) . .
O14 Mo3 O41 90.9(4) . .
O39 Mo3 O45 159.8(4) . 2_666
O17 Mo3 O45 63.6(4) . 2_666
O5 Mo3 O45 94.1(4) . 2_666
O18 Mo3 O45 91.3(4) . 2_666
O14 Mo3 O45 65.2(3) . 2_666
O41 Mo3 O45 40.2(3) . 2_666
O26 Mo4 O27 101.7(4) . .
O26 Mo4 O22 102.9(4) . .
O27 Mo4 O22 87.9(3) . .
O26 Mo4 O29 101.4(4) . .
O27 Mo4 O29 87.9(3) . .
O22 Mo4 O29 155.6(4) . .
O26 Mo4 O25 102.0(4) . .
O27 Mo4 O25 156.2(4) . .
O22 Mo4 O25 87.0(3) . .
O29 Mo4 O25 87.2(3) . .
O26 Mo4 O43 160.0(4) . 2_655
O27 Mo4 O43 93.2(4) . 2_655
O22 Mo4 O43 64.0(4) . 2_655
O29 Mo4 O43 92.3(4) . 2_655
O25 Mo4 O43 63.8(4) . 2_655
O26 Mo4 O38 160.6(4) . .
O27 Mo4 O38 64.9(4) . .
O22 Mo4 O38 91.0(4) . .
O29 Mo4 O38 65.6(3) . .
O25 Mo4 O38 92.0(4) . .
O43 Mo4 O38 39.4(3) 2_655 .
O30 Mo5 O28 101.9(4) . .
O30 Mo5 O31 102.8(5) . .
O28 Mo5 O31 88.7(3) . .
O30 Mo5 O29 101.4(4) . .
O28 Mo5 O29 88.0(3) . .
O31 Mo5 O29 155.8(5) . .
O30 Mo5 O32 101.6(5) . .
O28 Mo5 O32 156.5(4) . .
O31 Mo5 O32 86.2(3) . .
O29 Mo5 O32 87.4(3) . .
O30 Mo5 O44 158.0(4) . 2_655
O28 Mo5 O44 94.1(4) . 2_655
O31 Mo5 O44 62.3(4) . 2_655
O29 Mo5 O44 94.0(4) . 2_655
O32 Mo5 O44 63.3(4) . 2_655
O33 Mo6 O36 102.0(4) . .
O33 Mo6 O34 101.5(5) . .
O36 Mo6 O34 87.7(3) . .
O33 Mo6 O27 101.2(4) . .
O36 Mo6 O27 156.9(4) . .
O34 Mo6 O27 88.0(3) . .
O33 Mo6 O28 102.2(4) . .
O36 Mo6 O28 88.1(3) . .
O34 Mo6 O28 156.3(4) . .
O27 Mo6 O28 86.8(3) . .
O33 Mo6 O37 159.0(4) . .
O36 Mo6 O37 63.5(4) . .
O34 Mo6 O37 64.6(4) . .
O27 Mo6 O37 94.2(4) . .
O28 Mo6 O37 92.8(4) . .
O33 Mo6 O38 160.1(4) . .
O36 Mo6 O38 93.4(4) . .
O34 Mo6 O38 91.5(4) . .
O27 Mo6 O38 64.0(4) . .
O28 Mo6 O38 65.5(3) . .
O37 Mo6 O38 40.9(3) . .
O12 Mo7 O10 102.8(4) . .
O12 Mo7 O14 102.0(4) . .
O10 Mo7 O14 95.2(4) . .
O12 Mo7 O15 101.0(4) . .
O10 Mo7 O15 154.9(4) . .
O14 Mo7 O15 87.5(3) . .
O12 Mo7 O13 101.5(4) . .
O10 Mo7 O13 87.1(4) . .
O14 Mo7 O13 155.2(4) . .
O15 Mo7 O13 80.4(4) . .
O12 Mo7 O42 158.2(4) . 2_666
O10 Mo7 O42 64.3(4) . 2_666
O14 Mo7 O42 96.8(4) . 2_666
O15 Mo7 O42 90.5(4) . 2_666
O13 Mo7 O42 62.0(4) . 2_666
O1 Mo8 O13 100.3(4) . 2_666
O1 Mo8 O4 102.9(4) . .
O13 Mo8 O4 93.5(4) 2_666 .
O1 Mo8 O2 101.2(4) . .
O13 Mo8 O2 89.1(3) 2_666 .
O4 Mo8 O2 154.9(4) . .
O1 Mo8 O5 100.7(3) . .
O13 Mo8 O5 158.5(4) 2_666 .
O4 Mo8 O5 86.4(3) . .
O2 Mo8 O5 82.3(4) . .
O1 Mo8 O42 157.1(3) . .
O13 Mo8 O42 64.5(4) 2_666 .
O4 Mo8 O42 95.4(4) . .
O2 Mo8 O42 63.3(4) . .
O5 Mo8 O42 94.0(4) . .
O1 Mo8 O41 158.6(3) . .
O13 Mo8 O41 96.7(4) 2_666 .
O4 Mo8 O41 63.1(3) . .
O2 Mo8 O41 91.8(4) . .
O5 Mo8 O41 64.1(3) . .
O42 Mo8 O41 44.1(3) . .
O9 Mo9 O3 103.1(4) . 2_666
O9 Mo9 O2 102.0(4) . 2_666
O3 Mo9 O2 93.2(4) 2_666 2_666
O9 Mo9 O8 100.9(3) . .
O3 Mo9 O8 89.4(3) 2_666 .
O2 Mo9 O8 155.7(4) 2_666 .
O9 Mo9 O10 98.8(3) . .
O3 Mo9 O10 157.8(4) 2_666 .
O2 Mo9 O10 86.0(4) 2_666 .
O8 Mo9 O10 82.5(4) . .
O9 Mo9 O42 155.5(3) . 2_666
O3 Mo9 O42 97.4(4) 2_666 2_666
O2 Mo9 O42 63.1(4) 2_666 2_666
O8 Mo9 O42 92.6(4) . 2_666
O10 Mo9 O42 62.5(4) . 2_666
O9 Mo9 O11 159.7(3) . .
O3 Mo9 O11 65.2(3) 2_666 .
O2 Mo9 O11 95.5(4) 2_666 .
O8 Mo9 O11 63.9(3) . .
O10 Mo9 O11 92.7(4) . .
O42 Mo9 O11 44.3(3) 2_666 .
O21 Mo10 O22 102.1(4) . .
O21 Mo10 O31 101.7(4) . 2_655
O22 Mo10 O31 156.2(5) . 2_655
O21 Mo10 O23 102.4(3) . .
O22 Mo10 O23 87.6(3) . .
O31 Mo10 O23 88.0(4) 2_655 .
O21 Mo10 O20 100.2(4) . .
O22 Mo10 O20 88.1(4) . .
O31 Mo10 O20 87.1(3) 2_655 .
O23 Mo10 O20 157.4(4) . .
O21 Mo10 O44 156.5(3) . .
O22 Mo10 O44 95.0(4) . .
O31 Mo10 O44 62.0(4) 2_655 .
O23 Mo10 O44 94.2(4) . .
O20 Mo10 O44 64.2(4) . .
O21 Mo10 O43 159.5(3) . 2_655
O22 Mo10 O43 62.7(4) . 2_655
O31 Mo10 O43 94.3(4) 2_655 2_655
O23 Mo10 O43 65.1(3) . 2_655
O20 Mo10 O43 93.3(4) . 2_655
O44 Mo10 O43 43.9(3) . 2_655
O19 Mo11 O32 101.5(4) . 2_655
O19 Mo11 O35 101.8(4) . .
O32 Mo11 O35 88.4(4) 2_655 .
O19 Mo11 O20 101.5(4) . .
O32 Mo11 O20 87.4(3) 2_655 .
O35 Mo11 O20 156.7(4) . .
O19 Mo11 O34 102.3(4) . .
O32 Mo11 O34 156.2(5) 2_655 .
O35 Mo11 O34 87.4(3) . .
O20 Mo11 O34 87.3(4) . .
O19 Mo11 O44 157.1(3) . .
O32 Mo11 O44 62.6(4) 2_655 .
O35 Mo11 O44 94.4(4) . .
O20 Mo11 O44 63.4(4) . .
O34 Mo11 O44 94.5(4) . .
O24 Mo12 O25 101.7(4) . .
O24 Mo12 O23 102.7(4) . .
O25 Mo12 O23 87.9(3) . .
O24 Mo12 O35 99.9(4) . 2_655
O25 Mo12 O35 88.5(4) . 2_655
O23 Mo12 O35 157.4(4) . 2_655
O24 Mo12 O36 100.9(4) . 2_655
O25 Mo12 O36 157.4(4) . 2_655
O23 Mo12 O36 87.7(3) . 2_655
O35 Mo12 O36 87.1(3) 2_655 2_655
O24 Mo12 O37 157.5(4) . 2_655
O25 Mo12 O37 94.8(4) . 2_655
O23 Mo12 O37 92.9(4) . 2_655
O35 Mo12 O37 65.1(4) 2_655 2_655
O36 Mo12 O37 63.3(4) 2_655 2_655
O24 Mo12 O43 160.2(3) . 2_655
O25 Mo12 O43 63.4(4) . 2_655
O23 Mo12 O43 65.6(3) . 2_655
O35 Mo12 O43 92.9(4) 2_655 2_655
O36 Mo12 O43 94.7(4) 2_655 2_655
O37 Mo12 O43 42.2(3) 2_655 2_655
N7 Cu13 N1 121.3(3) . .
N7 Cu13 N8 115.7(3) . .
N1 Cu13 N8 114.4(3) . .
N7 Cu13 Cl1 102.0(2) . 2_554
N1 Cu13 Cl1 89.4(2) . 2_554
N8 Cu13 Cl1 108.3(2) . 2_554
N6 Cu14 N4 124.8(3) . .
N6 Cu14 N5 120.6(3) . .
N4 Cu14 N5 114.2(3) . .
N12 Cu15 Cl1 164.6(3) . .
O38 P1 O38 179.998(1) 2_655 .
O38 P1 O43 113.2(6) 2_655 2_655
O38 P1 O43 66.8(6) . 2_655
O38 P1 O43 66.8(6) 2_655 .
O38 P1 O43 113.2(6) . .
O43 P1 O43 179.997(1) 2_655 .
O38 P1 O37 69.4(6) 2_655 2_655
O38 P1 O37 110.6(6) . 2_655
O43 P1 O37 70.4(6) 2_655 2_655
O43 P1 O37 109.6(6) . 2_655
O38 P1 O37 110.6(6) 2_655 .
O38 P1 O37 69.4(6) . .
O43 P1 O37 109.6(6) 2_655 .
O43 P1 O37 70.4(6) . .
O37 P1 O37 179.998(2) 2_655 .
O38 P1 O44 109.8(5) 2_655 2_655
O38 P1 O44 70.2(5) . 2_655
O43 P1 O44 107.4(5) 2_655 2_655
O43 P1 O44 72.6(5) . 2_655
O37 P1 O44 74.2(5) 2_655 2_655
O37 P1 O44 105.8(5) . 2_655
O38 P1 O44 70.2(5) 2_655 .
O38 P1 O44 109.8(5) . .
O43 P1 O44 72.6(5) 2_655 .
O43 P1 O44 107.4(5) . .
O37 P1 O44 105.8(5) 2_655 .
O37 P1 O44 74.2(5) . .
O44 P1 O44 179.998(1) 2_655 .
O45 P2 O45 179.998(2) . 2_666
O45 P2 O41 67.9(5) . 2_666
O45 P2 O41 112.1(5) 2_666 2_666
O45 P2 O41 112.1(5) . .
O45 P2 O41 67.9(5) 2_666 .
O41 P2 O41 180.0(7) 2_666 .
O45 P2 O11 111.0(5) . 2_666
O45 P2 O11 69.0(5) 2_666 2_666
O41 P2 O11 69.0(5) 2_666 2_666
O41 P2 O11 111.0(5) . 2_666
O45 P2 O11 69.0(5) . .
O45 P2 O11 111.0(5) 2_666 .
O41 P2 O11 111.0(5) 2_666 .
O41 P2 O11 69.0(5) . .
O11 P2 O11 180.0(8) 2_666 .
O45 P2 O42 72.0(5) . .
O45 P2 O42 108.0(5) 2_666 .
O41 P2 O42 107.5(5) 2_666 .
O41 P2 O42 72.5(5) . .
O11 P2 O42 73.0(5) 2_666 .
O11 P2 O42 107.0(5) . .
O45 P2 O42 108.0(5) . 2_666
O45 P2 O42 72.0(5) 2_666 2_666
O41 P2 O42 72.5(5) 2_666 2_666
O41 P2 O42 107.5(5) . 2_666
O11 P2 O42 107.0(5) 2_666 2_666
O11 P2 O42 73.0(5) . 2_666
O42 P2 O42 179.999(2) . 2_666
N10 Cu18 N9 129.5(3) . .
N10 Cu18 N2 122.1(3) . .
N9 Cu18 N2 106.0(3) . .
N3 Cu2 O40 132.0(3) . .
N3 Cu2 O1 121.1(3) . .
O40 Cu2 O1 102.0(3) . .
N3 Cu2 Cl1 103.3(2) . 1_566
O40 Cu2 Cl1 99.0(3) . 1_566
O1 Cu2 Cl1 86.70(17) . 1_566
Mo8 O4 Mo1 142.1(5) . .
C8 N4 C5 115.3(8) . .
C8 N4 Cu14 121.7(6) . .
C5 N4 Cu14 122.5(6) . .
Mo7 O14 Mo3 139.1(4) . .
C13 N5 C12 115.9(8) . .
C13 N5 Cu14 122.5(6) . .
C12 N5 Cu14 121.3(7) . .
C4 N2 C1 116.5(7) . .
C4 N2 Cu18 124.8(6) . .
C1 N2 Cu18 118.6(6) . .
Mo4 O27 Mo6 139.2(5) . .
C6 N3 C7 115.3(8) . .
C6 N3 Cu2 120.0(6) . .
C7 N3 Cu2 122.4(6) . .
N1 C3 C4 122.0(8) . .
Mo10 O23 Mo12 138.0(4) . .
N6 C14 C11 121.8(8) . .
C2 N1 C3 115.3(7) . .
C2 N1 Cu13 121.6(6) . .
C3 N1 Cu13 122.9(6) . .
N3 C7 C8 121.6(8) . .
Mo1 O18 Mo3 139.5(5) . .
Mo10 O22 Mo4 140.6(5) . .
Mo2 O15 Mo7 139.4(4) . .
P2 O11 O45 55.1(4) . .
P2 O11 O41 55.1(4) . .
O45 O11 O41 93.6(6) . .
P2 O11 Mo1 125.1(5) . .
O45 O11 Mo1 138.7(6) . .
O41 O11 Mo1 70.0(5) . .
P2 O11 Mo2 124.2(5) . 2_666
O45 O11 Mo2 69.2(4) . 2_666
O41 O11 Mo2 132.2(6) . 2_666
Mo1 O11 Mo2 93.6(3) . 2_666
P2 O11 Mo9 121.6(5) . .
O45 O11 Mo9 125.2(6) . .
O41 O11 Mo9 131.5(6) . .
Mo1 O11 Mo9 91.3(3) . .
Mo2 O11 Mo9 91.8(3) 2_666 .
Mo11 O20 Mo10 139.3(5) . .
Mo6 O36 Mo12 138.5(6) . 2_655
N4 C8 C7 122.8(9) . .
Mo8 O1 Cu2 138.6(3) . .
Mo5 O28 Mo6 139.1(4) . .
N3 C6 C5 122.4(9) . .
N1 C2 C1 122.7(8) . .
Mo9 O2 Mo8 139.2(6) 2_666 .
Mo4 O29 Mo5 138.5(4) . .
Mo2 O7 Mo1 140.2(6) 2_666 .
Mo8 O13 Mo7 138.3(6) 2_666 .
N5 C12 C22 121.8(10) . .
Mo11 O34 Mo6 140.0(5) . .
N7 C9 C10 122.2(9) . .
Mo1 O8 Mo9 138.0(4) . .
Mo9 O3 Mo2 137.8(5) 2_666 .
Mo11 O32 Mo5 139.7(6) 2_655 .
N4 C5 C6 122.3(9) . .
N2 C4 C3 122.1(8) . .
N6 C10 C9 122.0(9) . .
N2 C1 C2 121.4(8) . .
Mo3 O5 Mo8 137.2(4) . .
N5 C13 C23 122.3(8) . .
P1 O38 O43 57.7(5) . 2_655
P1 O38 O37 56.9(5) . .
O43 O38 O37 95.7(7) 2_655 .
P1 O38 O44 57.7(5) . 2_655
O43 O38 O44 94.1(7) 2_655 2_655
O37 O38 O44 91.4(7) . 2_655
P1 O38 Mo4 126.8(6) . .
O43 O38 Mo4 69.2(5) 2_655 .
O37 O38 Mo4 134.2(6) . .
O44 O38 Mo4 131.3(6) 2_655 .
P1 O38 Mo6 124.4(5) . .
O43 O38 Mo6 133.2(6) 2_655 .
O37 O38 Mo6 67.5(5) . .
O44 O38 Mo6 128.0(6) 2_655 .
Mo4 O38 Mo6 91.3(3) . .
Mo3 O17 Mo2 139.5(6) . .
Mo11 O35 Mo12 139.2(5) . 2_655
C10 N6 C14 115.2(7) . .
C10 N6 Cu14 122.4(6) . .
C14 N6 Cu14 121.9(6) . .
N7 C11 C14 122.6(8) . .
Mo12 O25 Mo4 139.5(5) . .
Mo10 O31 Mo5 140.5(6) 2_655 .
Mo7 O10 Mo9 138.9(5) . .
P1 O37 O38 53.7(5) . .
P1 O37 O43 54.2(5) . .
O38 O37 O43 91.9(7) . .
P1 O37 Mo12 124.2(6) . 2_655
O38 O37 Mo12 136.1(7) . 2_655
O43 O37 Mo12 70.1(5) . 2_655
P1 O37 Mo6 125.3(6) . .
O38 O37 Mo6 71.6(5) . .
O43 O37 Mo6 136.5(7) . .
Mo12 O37 Mo6 94.0(4) 2_655 .
C11 N7 C9 116.1(7) . .
C11 N7 Cu13 120.9(6) . .
C9 N7 Cu13 122.8(6) . .
C16 N8 C15 115.5(7) . .
C16 N8 Cu13 120.8(6) . .
C15 N8 Cu13 123.1(6) . .
C24 N12 C21 116.7(8) . .
C24 N12 Cu15 121.0(7) . .
C21 N12 Cu15 122.3(7) . .
C18 N10 C19 114.5(8) . .
C18 N10 Cu18 123.5(6) . .
C19 N10 Cu18 121.6(6) . .
C17 N9 C25 115.5(8) . .
C17 N9 Cu18 127.4(7) . .
C25 N9 Cu18 117.0(7) . .
C23 O40 C22 115.2(8) 1_655 1_655
C23 O40 Cu2 125.6(7) 1_655 .
C22 O40 Cu2 118.8(7) 1_655 .
O40 C23 C13 121.9(9) 1_455 .
N10 C18 C15 122.4(8) . 1_455
P2 O41 O45 56.0(5) . 2_666
P2 O41 O11 55.9(4) . .
O45 O41 O11 94.5(7) 2_666 .
P2 O41 Mo3 126.0(5) . .
O45 O41 Mo3 70.0(5) 2_666 .
O11 O41 Mo3 137.8(6) . .
P2 O41 Mo1 124.7(5) . .
O45 O41 Mo1 132.1(6) 2_666 .
O11 O41 Mo1 68.9(4) . .
Mo3 O41 Mo1 92.3(3) . .
P2 O41 Mo8 120.8(5) . .
O45 O41 Mo8 131.4(6) 2_666 .
O11 O41 Mo8 124.7(6) . .
Mo3 O41 Mo8 91.9(3) . .
Mo1 O41 Mo8 91.7(3) . .
P2 O42 Mo8 122.5(5) . .
P2 O42 Mo7 123.3(5) . 2_666
Mo8 O42 Mo7 94.5(3) . 2_666
P2 O42 Mo9 120.8(5) . 2_666
Mo8 O42 Mo9 94.0(3) . 2_666
Mo7 O42 Mo9 94.2(3) 2_666 2_666
N8 C15 C18 121.9(8) . 1_655
P1 O43 O38 55.6(5) . 2_655
P1 O43 O37 55.4(5) . .
O38 O43 O37 93.4(7) 2_655 .
P1 O43 Mo4 127.0(6) . 2_655
O38 O43 Mo4 71.4(5) 2_655 2_655
O37 O43 Mo4 135.3(7) . 2_655
P1 O43 Mo12 123.2(6) . 2_655
O38 O43 Mo12 134.1(7) 2_655 2_655
O37 O43 Mo12 67.7(5) . 2_655
Mo4 O43 Mo12 92.6(3) 2_655 2_655
P1 O43 Mo10 121.5(6) . 2_655
O38 O43 Mo10 131.1(6) 2_655 2_655
O37 O43 Mo10 126.3(6) . 2_655
Mo4 O43 Mo10 92.1(4) 2_655 2_655
Mo12 O43 Mo10 90.9(3) 2_655 2_655
N8 C16 C19 122.8(9) . 1_655
P1 O44 O38 52.1(5) . 2_655
P1 O44 Mo5 124.6(6) . 2_655
O38 O44 Mo5 72.6(5) 2_655 2_655
P1 O44 Mo10 122.0(5) . .
O38 O44 Mo10 134.4(6) 2_655 .
Mo5 O44 Mo10 94.8(4) 2_655 .
P1 O44 Mo11 120.7(5) . .
O38 O44 Mo11 130.9(6) 2_655 .
Mo5 O44 Mo11 94.0(4) 2_655 .
Mo10 O44 Mo11 92.8(4) . .
P2 O45 O41 56.1(5) . 2_666
P2 O45 O11 55.9(5) . .
O41 O45 O11 94.5(7) 2_666 .
P2 O45 Mo2 125.4(5) . 2_666
O41 O45 Mo2 138.6(7) 2_666 2_666
O11 O45 Mo2 69.6(5) . 2_666
P2 O45 Mo3 125.8(6) . 2_666
O41 O45 Mo3 69.8(5) 2_666 2_666
O11 O45 Mo3 132.9(6) . 2_666
Mo2 O45 Mo3 92.9(3) 2_666 2_666
N9 C17 C21 123.2(9) . .
N12 C21 C17 120.6(9) . .
C12 C22 O40 122.8(10) . 1_455
N10 C19 C16 122.8(9) . 1_455
N9 C25 C24 122.1(10) . .
N12 C24 C25 121.8(10) . .
Cu15 Cl1 Cu13 99.02(9) . 2_554
Cu15 Cl1 Cu2 103.76(9) . 1_544
Cu13 Cl1 Cu2 146.71(10) 2_554 1_544

loop_
_geom_bond_atom_site_label_1
_geom_bond_atom_site_label_2
_geom_bond_distance
_geom_bond_site_symmetry_2
Mo1 O6 1.665(6) .
Mo1 O8 1.858(7) .
Mo1 O18 1.872(7) .
Mo1 O7 1.952(7) .
Mo1 O4 1.955(6) .
Mo1 O11 2.454(10) .
Mo1 O41 2.472(9) .
Mo2 O16 1.663(6) .
Mo2 O15 1.841(7) .
Mo2 O7 1.855(7) 2_666
Mo2 O17 1.939(7) .
Mo2 O3 1.982(7) .
Mo2 O45 2.449(9) 2_666
Mo2 O11 2.456(10) 2_666
Mo3 O39 1.652(6) .
Mo3 O17 1.857(7) .
Mo3 O5 1.876(6) .
Mo3 O18 1.923(6) .
Mo3 O14 1.971(6) .
Mo3 O41 2.464(10) .
Mo3 O45 2.467(10) 2_666
Mo4 O26 1.662(7) .
Mo4 O27 1.889(6) .
Mo4 O22 1.898(7) .
Mo4 O29 1.903(7) .
Mo4 O25 1.912(7) .
Mo4 O43 2.442(11) 2_655
Mo4 O38 2.476(10) .
Mo5 O30 1.661(7) .
Mo5 O28 1.883(6) .
Mo5 O31 1.900(7) .
Mo5 O29 1.909(7) .
Mo5 O32 1.931(7) .
Mo5 O44 2.415(10) 2_655
Mo6 O33 1.655(7) .
Mo6 O36 1.899(7) .
Mo6 O34 1.899(7) .
Mo6 O27 1.913(7) .
Mo6 O28 1.914(6) .
Mo6 O37 2.440(11) .
Mo6 O38 2.507(11) .
Mo7 O12 1.657(6) .
Mo7 O10 1.842(9) .
Mo7 O14 1.847(7) .
Mo7 O15 1.956(7) .
Mo7 O13 1.979(7) .
Mo7 O42 2.444(10) 2_666
Mo8 O1 1.686(6) .
Mo8 O13 1.832(8) 2_666
Mo8 O4 1.830(7) .
Mo8 O2 1.932(7) .
Mo8 O5 1.970(7) .
Mo8 O42 2.405(10) .
Mo8 O41 2.517(10) .
Mo9 O9 1.666(6) .
Mo9 O3 1.839(7) 2_666
Mo9 O2 1.857(7) 2_666
Mo9 O8 1.943(7) .
Mo9 O10 1.988(9) .
Mo9 O42 2.452(10) 2_666
Mo9 O11 2.508(10) .
Mo10 O21 1.673(6) .
Mo10 O22 1.884(8) .
Mo10 O31 1.892(8) 2_655
Mo10 O23 1.895(7) .
Mo10 O20 1.904(7) .
Mo10 O44 2.433(10) .
Mo10 O43 2.504(11) 2_655
Mo11 O19 1.673(5) .
Mo11 O32 1.879(8) 2_655
Mo11 O35 1.880(7) .
Mo11 O20 1.886(7) .
Mo11 O34 1.897(8) .
Mo11 O44 2.475(10) .
Mo12 O24 1.662(6) .
Mo12 O25 1.879(8) .
Mo12 O23 1.907(6) .
Mo12 O35 1.915(7) 2_655
Mo12 O36 1.917(8) 2_655
Mo12 O37 2.439(11) 2_655
Mo12 O43 2.477(10) 2_655
Cu13 N7 2.005(7) .
Cu13 N1 2.029(7) .
Cu13 N8 2.031(7) .
Cu13 Cl1 2.505(2) 2_554
Cu14 N6 1.956(7) .
Cu14 N4 1.979(7) .
Cu14 N5 2.003(7) .
Cu15 N12 1.924(7) .
Cu15 Cl1 2.153(2) .
P1 O38 1.489(10) 2_655
P1 O38 1.489(10) .
P1 O43 1.525(11) 2_655
P1 O43 1.525(11) .
P1 O37 1.548(11) 2_655
P1 O37 1.548(11) .
P1 O44 1.596(10) 2_655
P1 O44 1.596(10) .
P2 O45 1.517(9) .
P2 O45 1.517(9) 2_666
P2 O41 1.517(10) 2_666
P2 O41 1.517(10) .
P2 O11 1.531(9) 2_666
P2 O11 1.531(9) .
P2 O42 1.611(10) .
P2 O42 1.611(10) 2_666
Cu18 N10 1.939(7) .
Cu18 N9 1.993(7) .
Cu18 N2 2.034(7) .
Cu2 N3 1.946(7) .
Cu2 O40 1.986(8) .
Cu2 O1 2.142(6) .
Cu2 Cl1 2.529(2) 1_566
N4 C8 1.323(12) .
N4 C5 1.347(11) .
N5 C13 1.320(11) .
N5 C12 1.343(12) .
N2 C4 1.321(10) .
N2 C1 1.329(11) .
N3 C6 1.343(12) .
N3 C7 1.344(11) .
C3 N1 1.335(11) .
C3 C4 1.372(12) .
C14 N6 1.350(11) .
C14 C11 1.376(11) .
N1 C2 1.334(11) .
C7 C8 1.371(12) .
O11 O45 1.726(13) .
O11 O41 1.727(13) .
O11 Mo2 2.456(10) 2_666
O36 Mo12 1.917(8) 2_655
C6 C5 1.354(13) .
C2 C1 1.366(12) .
O2 Mo9 1.857(7) 2_666
O7 Mo2 1.855(7) 2_666
O13 Mo8 1.832(8) 2_666
C12 C22 1.346(14) .
C9 N7 1.332(11) .
C9 C10 1.378(13) .
O3 Mo9 1.839(7) 2_666
O32 Mo11 1.879(8) 2_655
C10 N6 1.341(12) .
C13 C23 1.381(12) .
O38 O43 1.658(14) 2_655
O38 O37 1.729(14) .
O38 O44 1.776(14) 2_655
O35 Mo12 1.915(7) 2_655
C11 N7 1.320(11) .
O31 Mo10 1.891(8) 2_655
O37 O43 1.771(15) .
O37 Mo12 2.439(11) 2_655
N8 C16 1.334(11) .
N8 C15 1.339(11) .
N12 C24 1.334(13) .
N12 C21 1.335(12) .
N10 C18 1.338(11) .
N10 C19 1.356(13) .
N9 C17 1.325(12) .
N9 C25 1.335(13) .
O40 C23 1.321(12) 1_655
O40 C22 1.354(13) 1_655
C23 O40 1.321(12) 1_455
C18 C15 1.388(12) 1_455
O41 O45 1.694(14) 2_666
O42 Mo7 2.444(10) 2_666
O42 Mo9 2.453(10) 2_666
C15 C18 1.388(12) 1_655
O43 O38 1.658(14) 2_655
O43 Mo4 2.442(11) 2_655
O43 Mo12 2.477(10) 2_655
O43 Mo10 2.504(11) 2_655
C16 C19 1.355(13) 1_655
O44 O38 1.776(14) 2_655
O44 Mo5 2.415(10) 2_655
O45 O41 1.694(14) 2_666
O45 Mo2 2.449(9) 2_666
O45 Mo3 2.467(10) 2_666
C17 C21 1.386(13) .
C22 O40 1.354(13) 1_455
C19 C16 1.355(13) 1_455
C25 C24 1.377(14) .
Cl1 Cu13 2.505(2) 2_554
Cl1 Cu2 2.529(2) 1_544
